data_7704322
loop_
_publ_author_name
'Johnson, Katherine R.'
'Vittardi, Sebastian B.'
'Gracia-Nava, Manuel A'
'Rack, Jeffrey J.'
'de Bettencourt-Dias, Ana'

_publ_section_title
;
 Luminescent lanthanide complexes with a
 pyridine-bis(carboxamide)-bithiophene sensitizer showing
 wavelength-dependent singlet oxygen generation.
;
_journal_issue 20
_journal_name_full 'Dalton transactions (Cambridge, England : 2003)'
_journal_page_first 6661
_journal_page_last 6667
_journal_paper_doi 10.1039/d0dt01034k
_journal_volume 49
_journal_year 2020
_chemical_formula_sum 'C23 H27 N3 O2 S2'
_chemical_formula_weight 441.59
_space_group_crystal_system orthorhombic
_space_group_IT_number 33
_space_group_name_Hall 'P 2c -2n'
_space_group_name_H-M_alt 'P n a 21'
_atom_sites_solution_hydrogens geom
_audit_creation_method SHELXL-2018/3
_audit_update_record
;
2020-03-14 deposited with the CCDC.	2020-04-29 downloaded from the CCDC.
;
_cell_angle_alpha 90
_cell_angle_beta 90
_cell_angle_gamma 90
_cell_formula_units_Z 4
_cell_length_a 7.6657(2)
_cell_length_b 17.2855(5)
_cell_length_c 17.1528(5)
_cell_measurement_reflns_used 9968
_cell_measurement_temperature 100(2)
_cell_measurement_theta_max 26.39
_cell_measurement_theta_min 2.91
_cell_volume 2272.84(11)
_computing_cell_refinement 'Bruker SMART (Bruker, 2001)'
_computing_data_collection 'Bruker SMART (Bruker, 2001)'
_computing_data_reduction 'Bruker SAINT (Bruker, 2001)'
_computing_molecular_graphics 'DIAMOND (Brandenburg, 1999)'
_computing_publication_material 'Bruker SHELXTL (Bruker, 2001)'
_computing_structure_refinement 'SHELXL-2018/3 (Sheldrick, 2018)'
_computing_structure_solution 'SHELXS-2013 (Sheldrick, 2013)'
_diffrn_ambient_temperature 100(2)
_diffrn_measured_fraction_theta_full 0.998
_diffrn_measured_fraction_theta_max 0.996
_diffrn_measurement_device_type 'Bruker APEX CCD'
_diffrn_measurement_method 'phi and omega scans'
_diffrn_radiation_type MoK\a
_diffrn_radiation_wavelength 0.71073
_diffrn_reflns_av_R_equivalents 0.0263
_diffrn_reflns_av_unetI/netI 0.0270
_diffrn_reflns_Laue_measured_fraction_full 0.998
_diffrn_reflns_Laue_measured_fraction_max 0.996
_diffrn_reflns_limit_h_max 9
_diffrn_reflns_limit_h_min -9
_diffrn_reflns_limit_k_max 19
_diffrn_reflns_limit_k_min -21
_diffrn_reflns_limit_l_max 21
_diffrn_reflns_limit_l_min -21
_diffrn_reflns_number 19209
_diffrn_reflns_point_group_measured_fraction_full 0.988
_diffrn_reflns_point_group_measured_fraction_max 0.981
_diffrn_reflns_theta_full 25.242
_diffrn_reflns_theta_max 26.410
_diffrn_reflns_theta_min 1.673
_exptl_absorpt_coefficient_mu 0.259
_exptl_absorpt_correction_T_max 0.7454
_exptl_absorpt_correction_T_min 0.6468
_exptl_absorpt_correction_type multi-scan
_exptl_absorpt_process_details 'SADABS SHELXL-97 (Sheldrick, 2001)'
_exptl_crystal_colour yellow
_exptl_crystal_density_diffrn 1.291
_exptl_crystal_description plate
_exptl_crystal_F_000 936
_exptl_crystal_size_max 0.950
_exptl_crystal_size_mid 0.220
_exptl_crystal_size_min 0.130
_refine_diff_density_max 0.280
_refine_diff_density_min -0.235
_refine_diff_density_rms 0.060
_refine_ls_abs_structure_details
;
 Flack x determined using 2047 quotients [(I+)-(I-)]/[(I+)+(I-)]
 (Parsons, Flack and Wagner, Acta Cryst. B69 (2013) 249-259).
;
_refine_ls_abs_structure_Flack -0.01(2)
_refine_ls_extinction_method none
_refine_ls_goodness_of_fit_ref 1.096
_refine_ls_hydrogen_treatment constr
_refine_ls_matrix_type full
_refine_ls_number_parameters 276
_refine_ls_number_reflns 4573
_refine_ls_number_restraints 11
_refine_ls_restrained_S_all 1.101
_refine_ls_R_factor_all 0.0320
_refine_ls_R_factor_gt 0.0310
_refine_ls_shift/su_max 0.000
_refine_ls_shift/su_mean 0.000
_refine_ls_structure_factor_coef Fsqd
_refine_ls_weighting_details 'w=1/[\s^2^(Fo^2^)+(0.0595P)^2^+0.4712P] where P=(Fo^2^+2Fc^2^)/3'
_refine_ls_weighting_scheme calc
_refine_ls_wR_factor_gt 0.0895
_refine_ls_wR_factor_ref 0.0905
_reflns_Friedel_coverage 0.903
_reflns_Friedel_fraction_full 0.977
_reflns_Friedel_fraction_max 0.964
_reflns_number_gt 4451
_reflns_number_total 4573
_reflns_threshold_expression 'I > 2\s(I)'
_cod_data_source_file d0dt01034k2.cif
_cod_data_source_block AD371_KJ_OrthoP
_cod_depositor_comments 'Adding full bibliography for 7704322.cif.'
_cod_database_code 7704322
_shelx_shelxl_version_number 2018/3
_shelx_space_group_comment
;
The symmetry employed for this shelxl refinement is uniquely defined
by the following loop, which should always be used as a source of
symmetry information in preference to the above space-group names.
They are only intended as comments.
;
_shelx_estimated_absorpt_t_min 0.791
_shelx_estimated_absorpt_t_max 0.967

loop_
_space_group_symop_operation_xyz
'x, y, z'
'-x, -y, z+1/2'
'x+1/2, -y+1/2, z'
'-x+1/2, y+1/2, z+1/2'

loop_
_atom_site_label
_atom_site_type_symbol
_atom_site_fract_x
_atom_site_fract_y
_atom_site_fract_z
_atom_site_U_iso_or_equiv
_atom_site_adp_type
_atom_site_occupancy
_atom_site_site_symmetry_order
_atom_site_calc_flag
_atom_site_refinement_flags_posn
_atom_site_refinement_flags_adp
_atom_site_refinement_flags_occupancy
_atom_site_disorder_assembly
_atom_site_disorder_group
S2 S 0.54344(7) 0.60131(4) 0.50337(4) 0.01767(16) Uani 1 1 d . . . A 1
C5 C 0.3419(3) 0.64559(15) 0.51500(14) 0.0164(5) Uani 1 1 d . . . A 1
C6 C 0.3256(3) 0.67619(17) 0.58860(15) 0.0186(5) Uani 1 1 d . . . A 1
H6 H 0.224570 0.702794 0.606160 0.022 Uiso 1 1 calc R U . A 1
C7 C 0.4748(3) 0.66397(16) 0.63545(16) 0.0174(5) Uani 1 1 d . . . A 1
H7 H 0.483960 0.681466 0.687797 0.021 Uiso 1 1 calc R U . A 1
C8 C 0.6046(3) 0.62450(16) 0.59797(15) 0.0155(5) Uani 1 1 d . . . A 1
C9 C 0.7700(3) 0.59605(15) 0.63109(15) 0.0157(5) Uani 1 1 d . . . A 1
C10 C 0.8516(3) 0.63645(16) 0.69170(14) 0.0160(5) Uani 1 1 d . . . A 1
H10 H 0.805813 0.684133 0.710132 0.019 Uiso 1 1 calc R U . A 1
C11 C 0.8461(3) 0.52727(16) 0.60591(14) 0.0164(5) Uani 1 1 d . . . A 1
H11 H 0.796143 0.499167 0.563875 0.020 Uiso 1 1 calc R U . A 1
C12 C 0.9960(3) 0.49990(15) 0.64272(14) 0.0147(5) Uani 1 1 d . . . A 1
C13 C 1.0023(3) 0.60461(15) 0.72425(14) 0.0144(5) Uani 1 1 d . . . A 1
C14 C 1.0593(3) 0.42080(16) 0.61953(14) 0.0152(5) Uani 1 1 d . . . A 1
C15 C 1.1001(3) 0.65223(15) 0.78488(14) 0.0150(5) Uani 1 1 d . . . A 1
C16 C 1.3742(3) 0.45474(16) 0.63875(16) 0.0197(5) Uani 1 1 d . . . A 1
H16A H 1.331215 0.508451 0.633019 0.024 Uiso 1 1 calc R U . A 1
H16B H 1.464353 0.446023 0.598378 0.024 Uiso 1 1 calc R U . A 1
C17 C 1.4566(4) 0.4456(2) 0.7188(2) 0.0297(7) Uani 1 1 d . . . A 1
H17A H 1.368820 0.455565 0.759055 0.045 Uiso 1 1 calc R U . A 1
H17B H 1.552796 0.482533 0.724328 0.045 Uiso 1 1 calc R U . A 1
H17C H 1.501383 0.392802 0.724493 0.045 Uiso 1 1 calc R U . A 1
C18 C 1.2726(3) 0.31952(16) 0.61048(15) 0.0197(5) Uani 1 1 d . . . A 1
H18A H 1.399635 0.315002 0.601094 0.024 Uiso 1 1 calc R U . A 1
H18B H 1.211615 0.302352 0.562646 0.024 Uiso 1 1 calc R U . A 1
C19 C 1.2221(4) 0.26674(17) 0.67742(16) 0.0233(6) Uani 1 1 d . . . A 1
H19A H 1.288327 0.281159 0.724092 0.035 Uiso 1 1 calc R U . A 1
H19B H 1.248448 0.213006 0.663512 0.035 Uiso 1 1 calc R U . A 1
H19C H 1.097020 0.271960 0.687911 0.035 Uiso 1 1 calc R U . A 1
C20 C 1.2110(4) 0.67000(19) 0.91554(16) 0.0269(6) Uani 1 1 d . . . A 1
H20A H 1.157012 0.662900 0.967485 0.032 Uiso 1 1 calc R U . A 1
H20B H 1.203227 0.725511 0.901754 0.032 Uiso 1 1 calc R U . A 1
C21 C 1.4017(5) 0.6458(3) 0.9189(2) 0.0472(10) Uani 1 1 d . . . A 1
H21A H 1.409448 0.591075 0.933540 0.071 Uiso 1 1 calc R U . A 1
H21B H 1.463056 0.677297 0.957646 0.071 Uiso 1 1 calc R U . A 1
H21C H 1.455439 0.653312 0.867597 0.071 Uiso 1 1 calc R U . A 1
C22 C 1.0265(4) 0.55436(19) 0.88509(16) 0.0272(6) Uani 1 1 d . . . A 1
H22A H 1.095652 0.530507 0.927485 0.033 Uiso 1 1 calc R U . A 1
H22B H 1.018725 0.516576 0.841850 0.033 Uiso 1 1 calc R U . A 1
C23 C 0.8442(5) 0.5720(2) 0.9149(2) 0.0408(9) Uani 1 1 d . . . A 1
H23A H 0.850595 0.612203 0.955081 0.061 Uiso 1 1 calc R U . A 1
H23B H 0.792935 0.525024 0.937125 0.061 Uiso 1 1 calc R U . A 1
H23C H 0.771496 0.590259 0.871618 0.061 Uiso 1 1 calc R U . A 1
N1 N 1.0746(3) 0.53779(13) 0.70197(12) 0.0153(4) Uani 1 1 d . . . A 1
N2 N 1.2292(3) 0.40112(13) 0.62561(12) 0.0163(5) Uani 1 1 d . . . A 1
N3 N 1.1156(3) 0.62396(14) 0.85761(12) 0.0185(5) Uani 1 1 d . . . A 1
O1 O 0.9479(2) 0.37400(12) 0.59679(12) 0.0207(4) Uani 1 1 d . . . A 1
O2 O 1.1611(3) 0.71453(12) 0.76440(10) 0.0231(4) Uani 1 1 d . . . A 1
S1A S 0.00619(13) 0.67302(7) 0.46563(7) 0.0273(3) Uani 0.800(3) 1 d D . P A 1
C1A C -0.0433(6) 0.6645(3) 0.3682(2) 0.0247(7) Uani 0.800(3) 1 d D . P A 1
H1A H -0.155470 0.674374 0.346826 0.030 Uiso 0.800(3) 1 calc R U P A 1
C2A C 0.0970(5) 0.6418(3) 0.3254(3) 0.0247(7) Uani 0.800(3) 1 d D . P A 1
H2A H 0.092770 0.632747 0.270757 0.030 Uiso 0.800(3) 1 calc R U P A 1
C3A C 0.2467(8) 0.6333(5) 0.3698(4) 0.0247(7) Uani 0.800(3) 1 d D . P A 1
H3A H 0.356387 0.618728 0.348583 0.030 Uiso 0.800(3) 1 calc R U P A 1
C4A C 0.2194(3) 0.64873(16) 0.45098(14) 0.0182(5) Uani 0.800(3) 1 d D . P A 1
S1B S 0.2711(7) 0.6300(5) 0.3617(4) 0.0273(3) Uani 0.200(3) 1 d D . P A 2
C1B C 0.055(2) 0.6507(14) 0.3308(14) 0.0247(7) Uani 0.200(3) 1 d D . P A 2
H1B H 0.018178 0.647428 0.278000 0.030 Uiso 0.200(3) 1 calc R U P A 2
C2B C -0.052(3) 0.6715(13) 0.3899(10) 0.0247(7) Uani 0.200(3) 1 d D . P A 2
H2B H -0.175439 0.673775 0.386632 0.030 Uiso 0.200(3) 1 calc R U P A 2
C3B C 0.046(2) 0.6892(14) 0.4569(11) 0.0247(7) Uani 0.200(3) 1 d D . P A 2
H3B H 0.008711 0.721233 0.498705 0.030 Uiso 0.200(3) 1 calc R U P A 2
C4B C 0.2194(3) 0.64873(16) 0.45098(14) 0.0182(5) Uani 0.200(3) 1 d D . P A 2

loop_
_atom_site_aniso_label
_atom_site_aniso_U_11
_atom_site_aniso_U_22
_atom_site_aniso_U_33
_atom_site_aniso_U_23
_atom_site_aniso_U_13
_atom_site_aniso_U_12
S2 0.0164(3) 0.0222(4) 0.0144(3) -0.0024(3) -0.0014(2) 0.0039(2)
C5 0.0163(10) 0.0150(13) 0.0177(12) 0.0016(9) 0.0003(9) 0.0017(9)
C6 0.0167(11) 0.0204(15) 0.0189(12) -0.0002(10) 0.0010(10) 0.0019(10)
C7 0.0184(11) 0.0169(15) 0.0169(12) -0.0014(10) -0.0002(9) -0.0012(9)
C8 0.0158(11) 0.0161(13) 0.0146(11) -0.0023(10) -0.0016(9) -0.0018(10)
C9 0.0155(11) 0.0166(14) 0.0149(11) 0.0012(9) 0.0005(9) -0.0005(9)
C10 0.0169(11) 0.0162(14) 0.0149(11) 0.0003(9) 0.0013(9) 0.0012(9)
C11 0.0153(10) 0.0198(14) 0.0142(10) -0.0017(10) 0.0003(9) -0.0009(9)
C12 0.0158(10) 0.0155(14) 0.0129(11) 0.0018(10) 0.0032(8) -0.0007(9)
C13 0.0156(11) 0.0145(13) 0.0132(12) 0.0015(9) 0.0016(9) -0.0011(9)
C14 0.0185(11) 0.0151(14) 0.0119(11) 0.0014(9) 0.0008(9) 0.0005(10)
C15 0.0136(11) 0.0156(14) 0.0158(11) -0.0012(9) 0.0010(9) 0.0011(9)
C16 0.0165(11) 0.0179(15) 0.0249(12) 0.0011(10) 0.0023(10) 0.0004(10)
C17 0.0258(13) 0.0281(17) 0.0353(16) 0.0003(13) -0.0094(12) -0.0007(12)
C18 0.0219(12) 0.0180(15) 0.0194(12) -0.0013(10) 0.0030(10) 0.0053(10)
C19 0.0247(13) 0.0192(16) 0.0260(14) 0.0022(11) 0.0039(10) 0.0050(11)
C20 0.0338(15) 0.0315(18) 0.0153(12) -0.0004(11) -0.0065(11) -0.0085(12)
C21 0.0349(18) 0.067(3) 0.0401(19) 0.0021(19) -0.0196(16) -0.0091(18)
C22 0.0434(16) 0.0225(16) 0.0156(13) 0.0035(11) -0.0023(12) -0.0092(13)
C23 0.0460(18) 0.049(2) 0.0278(15) -0.0041(15) 0.0094(14) -0.0246(17)
N1 0.0156(9) 0.0168(12) 0.0135(10) 0.0004(8) 0.0005(8) -0.0014(8)
N2 0.0175(10) 0.0135(12) 0.0180(10) -0.0007(8) 0.0012(8) 0.0022(8)
N3 0.0234(11) 0.0171(12) 0.0150(10) 0.0017(9) -0.0033(9) -0.0039(9)
O1 0.0211(9) 0.0177(10) 0.0233(9) -0.0031(8) -0.0033(8) 0.0001(7)
O2 0.0293(9) 0.0213(11) 0.0187(8) 0.0027(7) -0.0021(8) -0.0086(8)
S1A 0.0189(5) 0.0398(7) 0.0230(5) 0.0012(4) -0.0032(4) 0.0061(4)
C1A 0.0258(13) 0.0279(13) 0.0204(12) 0.0008(10) -0.0045(14) -0.0002(11)
C2A 0.0258(13) 0.0279(13) 0.0204(12) 0.0008(10) -0.0045(14) -0.0002(11)
C3A 0.0258(13) 0.0279(13) 0.0204(12) 0.0008(10) -0.0045(14) -0.0002(11)
C4A 0.0172(12) 0.0185(14) 0.0187(12) 0.0033(10) -0.0007(9) 0.0001(10)
S1B 0.0189(5) 0.0398(7) 0.0230(5) 0.0012(4) -0.0032(4) 0.0061(4)
C1B 0.0258(13) 0.0279(13) 0.0204(12) 0.0008(10) -0.0045(14) -0.0002(11)
C2B 0.0258(13) 0.0279(13) 0.0204(12) 0.0008(10) -0.0045(14) -0.0002(11)
C3B 0.0258(13) 0.0279(13) 0.0204(12) 0.0008(10) -0.0045(14) -0.0002(11)
C4B 0.0172(12) 0.0185(14) 0.0187(12) 0.0033(10) -0.0007(9) 0.0001(10)

loop_
_atom_type_symbol
_atom_type_description
_atom_type_scat_dispersion_real
_atom_type_scat_dispersion_imag
_atom_type_scat_source
C C 0.0033 0.0016 'International Tables Vol C Tables 4.2.6.8 and 6.1.1.4'
H H 0.0000 0.0000 'International Tables Vol C Tables 4.2.6.8 and 6.1.1.4'
N N 0.0061 0.0033 'International Tables Vol C Tables 4.2.6.8 and 6.1.1.4'
O O 0.0106 0.0060 'International Tables Vol C Tables 4.2.6.8 and 6.1.1.4'
S S 0.1246 0.1234 'International Tables Vol C Tables 4.2.6.8 and 6.1.1.4'

loop_
_geom_angle_atom_site_label_1
_geom_angle_atom_site_label_2
_geom_angle_atom_site_label_3
_geom_angle
_geom_angle_site_symmetry_1
_geom_angle_site_symmetry_3
_geom_angle_publ_flag
C8 S2 C5 91.77(12) . . ?
C6 C5 C4A 128.6(2) . . ?
C6 C5 S2 110.87(19) . . ?
C4A C5 S2 120.50(19) . . ?
C5 C6 C7 113.0(2) . . ?
C5 C6 H6 123.5 . . ?
C7 C6 H6 123.5 . . ?
C8 C7 C6 113.3(2) . . ?
C8 C7 H7 123.3 . . ?
C6 C7 H7 123.3 . . ?
C7 C8 C9 127.7(2) . . ?
C7 C8 S2 111.01(19) . . ?
C9 C8 S2 121.02(19) . . ?
C11 C9 C10 118.0(2) . . ?
C11 C9 C8 121.7(2) . . ?
C10 C9 C8 120.3(2) . . ?
C13 C10 C9 118.0(2) . . ?
C13 C10 H10 121.0 . . ?
C9 C10 H10 121.0 . . ?
C9 C11 C12 119.6(2) . . ?
C9 C11 H11 120.2 . . ?
C12 C11 H11 120.2 . . ?
N1 C12 C11 123.0(2) . . ?
N1 C12 C14 119.7(2) . . ?
C11 C12 C14 117.0(2) . . ?
N1 C13 C10 124.7(2) . . ?
N1 C13 C15 117.2(2) . . ?
C10 C13 C15 117.9(2) . . ?
O1 C14 N2 121.6(3) . . ?
O1 C14 C12 117.0(2) . . ?
N2 C14 C12 121.3(2) . . ?
O2 C15 N3 123.5(2) . . ?
O2 C15 C13 117.8(2) . . ?
N3 C15 C13 118.7(2) . . ?
N2 C16 C17 112.9(2) . . ?
N2 C16 H16A 109.0 . . ?
C17 C16 H16A 109.0 . . ?
N2 C16 H16B 109.0 . . ?
C17 C16 H16B 109.0 . . ?
H16A C16 H16B 107.8 . . ?
C16 C17 H17A 109.5 . . ?
C16 C17 H17B 109.5 . . ?
H17A C17 H17B 109.5 . . ?
C16 C17 H17C 109.5 . . ?
H17A C17 H17C 109.5 . . ?
H17B C17 H17C 109.5 . . ?
N2 C18 C19 112.7(2) . . ?
N2 C18 H18A 109.1 . . ?
C19 C18 H18A 109.1 . . ?
N2 C18 H18B 109.1 . . ?
C19 C18 H18B 109.1 . . ?
H18A C18 H18B 107.8 . . ?
C18 C19 H19A 109.5 . . ?
C18 C19 H19B 109.5 . . ?
H19A C19 H19B 109.5 . . ?
C18 C19 H19C 109.5 . . ?
H19A C19 H19C 109.5 . . ?
H19B C19 H19C 109.5 . . ?
N3 C20 C21 110.8(3) . . ?
N3 C20 H20A 109.5 . . ?
C21 C20 H20A 109.5 . . ?
N3 C20 H20B 109.5 . . ?
C21 C20 H20B 109.5 . . ?
H20A C20 H20B 108.1 . . ?
C20 C21 H21A 109.5 . . ?
C20 C21 H21B 109.5 . . ?
H21A C21 H21B 109.5 . . ?
C20 C21 H21C 109.5 . . ?
H21A C21 H21C 109.5 . . ?
H21B C21 H21C 109.5 . . ?
N3 C22 C23 111.9(3) . . ?
N3 C22 H22A 109.2 . . ?
C23 C22 H22A 109.2 . . ?
N3 C22 H22B 109.2 . . ?
C23 C22 H22B 109.2 . . ?
H22A C22 H22B 107.9 . . ?
C22 C23 H23A 109.5 . . ?
C22 C23 H23B 109.5 . . ?
H23A C23 H23B 109.5 . . ?
C22 C23 H23C 109.5 . . ?
H23A C23 H23C 109.5 . . ?
H23B C23 H23C 109.5 . . ?
C13 N1 C12 116.7(2) . . ?
C14 N2 C16 125.8(2) . . ?
C14 N2 C18 116.5(2) . . ?
C16 N2 C18 117.5(2) . . ?
C15 N3 C22 123.9(2) . . ?
C15 N3 C20 118.3(2) . . ?
C22 N3 C20 117.4(2) . . ?
C4A S1A C1A 92.7(2) . . ?
C2A C1A S1A 112.0(4) . . ?
C2A C1A H1A 124.0 . . ?
S1A C1A H1A 124.0 . . ?
C1A C2A C3A 112.9(6) . . ?
C1A C2A H2A 123.6 . . ?
C3A C2A H2A 123.6 . . ?
C2A C3A C4A 113.2(6) . . ?
C2A C3A H3A 123.4 . . ?
C4A C3A H3A 123.4 . . ?
C3A C4A C5 129.5(3) . . ?
C3A C4A S1A 109.2(3) . . ?
C5 C4A S1A 121.32(19) . . ?
C4B S1B C1B 90.8(10) . . ?
C2B C1B S1B 113.2(18) . . ?
C2B C1B H1B 123.4 . . ?
S1B C1B H1B 123.4 . . ?
C1B C2B C3B 110.4(19) . . ?
C1B C2B H2B 124.8 . . ?
C3B C2B H2B 124.8 . . ?
C2B C3B C4B 108.3(16) . . ?
C2B C3B H3B 125.8 . . ?
C4B C3B H3B 125.8 . . ?
C3B C4B S1B 111.9(8) . . ?

loop_
_geom_bond_atom_site_label_1
_geom_bond_atom_site_label_2
_geom_bond_distance
_geom_bond_site_symmetry_2
_geom_bond_publ_flag
S2 C8 1.736(3) . ?
S2 C5 1.735(2) . ?
C5 C6 1.374(4) . ?
C5 C4A 1.446(3) . ?
C6 C7 1.414(4) . ?
C6 H6 0.9500 . ?
C7 C8 1.367(4) . ?
C7 H7 0.9500 . ?
C8 C9 1.474(3) . ?
C9 C11 1.393(4) . ?
C9 C10 1.400(4) . ?
C10 C13 1.396(4) . ?
C10 H10 0.9500 . ?
C11 C12 1.393(3) . ?
C11 H11 0.9500 . ?
C12 N1 1.351(3) . ?
C12 C14 1.505(4) . ?
C13 N1 1.337(3) . ?
C13 C15 1.524(3) . ?
C14 O1 1.239(3) . ?
C14 N2 1.350(3) . ?
C15 O2 1.225(3) . ?
C15 N3 1.345(3) . ?
C16 N2 1.465(3) . ?
C16 C17 1.519(4) . ?
C16 H16A 0.9900 . ?
C16 H16B 0.9900 . ?
C17 H17A 0.9800 . ?
C17 H17B 0.9800 . ?
C17 H17C 0.9800 . ?
C18 N2 1.472(4) . ?
C18 C19 1.517(4) . ?
C18 H18A 0.9900 . ?
C18 H18B 0.9900 . ?
C19 H19A 0.9800 . ?
C19 H19B 0.9800 . ?
C19 H19C 0.9800 . ?
C20 N3 1.468(3) . ?
C20 C21 1.522(5) . ?
C20 H20A 0.9900 . ?
C20 H20B 0.9900 . ?
C21 H21A 0.9800 . ?
C21 H21B 0.9800 . ?
C21 H21C 0.9800 . ?
C22 N3 1.462(4) . ?
C22 C23 1.519(5) . ?
C22 H22A 0.9900 . ?
C22 H22B 0.9900 . ?
C23 H23A 0.9800 . ?
C23 H23B 0.9800 . ?
C23 H23C 0.9800 . ?
S1A C4A 1.706(3) . ?
S1A C1A 1.720(4) . ?
C1A C2A 1.360(5) . ?
C1A H1A 0.9500 . ?
C2A C3A 1.386(8) . ?
C2A H2A 0.9500 . ?
C3A C4A 1.434(7) . ?
C3A H3A 0.9500 . ?
S1B C4B 1.614(7) . ?
S1B C1B 1.776(17) . ?
C1B C2B 1.352(18) . ?
C1B H1B 0.9500 . ?
C2B C3B 1.40(2) . ?
C2B H2B 0.9500 . ?
C3B C4B 1.507(19) . ?
C3B H3B 0.9500 . ?
